data_1555106
loop_
_publ_author_name
'Rashid, Showkat'
'Bhat, Bilal A.'
'Mehta, Goverdhan'

_publ_section_title
;
 Regenerative \g-Lactone Annulations: A Modular, Iterative Approach to
 Oligo-tetrahydrofuran Molecular Stairs and Related Frameworks.
;
_journal_issue 14
_journal_name_full 'Organic letters'
_journal_page_first 3604
_journal_page_last 3607
_journal_paper_doi 10.1021/acs.orglett.5b01707
_journal_volume 17
_journal_year 2015
_chemical_absolute_configuration ad
_chemical_compound_source 'see text'
_chemical_formula_iupac 'C12 H14 O6'
_chemical_formula_moiety 'C12 H14 O6'
_chemical_formula_structural 'C12 H14 O6'
_chemical_formula_sum 'C12 H14 O6'
_chemical_formula_weight 254.23
_chemical_name_systematic
;
(1S,2S,3R,7R,9S,11R,13S,17R)-6,8,10,12,14-
pentaoxapentacyclo[9.6.0.0^2,9^.0^3,7^.0^13,17^]heptadecan-5-one
;
_space_group_IT_number 43
_space_group_name_Hall 'F 2 -2d'
_space_group_name_H-M_alt 'F d d 2'
_symmetry_cell_setting orthorhombic
_symmetry_Int_Tables_number 43
_symmetry_space_group_name_Hall 'F 2 -2d'
_symmetry_space_group_name_H-M 'F d d 2'
_atom_sites_solution_hydrogens geom
_atom_sites_solution_primary direct
_atom_sites_solution_secondary difmap
_cell_angle_alpha 90
_cell_angle_beta 90
_cell_angle_gamma 90
_cell_formula_units_Z 16
_cell_length_a 37.2102(15)
_cell_length_b 18.0600(5)
_cell_length_c 6.8155(3)
_cell_measurement_reflns_used 3364
_cell_measurement_temperature 291(2)
_cell_measurement_theta_max 71.4070
_cell_measurement_theta_min 4.3460
_cell_volume 4580.1(3)
_computing_cell_refinement
;
CrysAlisPro, Agilent Technologies,
Version 1.171.36.28 (release 01-02-2013 CrysAlis171 .NET)
(compiled Feb  1 2013,16:14:44)
;
_computing_data_collection
;
CrysAlisPro, Agilent Technologies,
Version 1.171.36.28 (release 01-02-2013 CrysAlis171 .NET)
(compiled Feb  1 2013,16:14:44)
;
_computing_data_reduction
;
CrysAlisPro, Agilent Technologies,
Version 1.171.36.28 (release 01-02-2013 CrysAlis171 .NET)
(compiled Feb  1 2013,16:14:44)
;
_computing_molecular_graphics 'PLATON (Spek, 2003) and CAMERON (Watkin et al., 1993)'
_computing_publication_material 'PLATON (Spek, 2003)'
_computing_structure_refinement 'SHELXL-97 (Sheldrick, 2008)'
_computing_structure_solution 'SIR92 (Altomare et al., 1994)'
_diffrn_ambient_temperature 291(2)
_diffrn_detector_area_resol_mean 16.3291
_diffrn_measured_fraction_theta_full 1.000
_diffrn_measured_fraction_theta_max 1.000
_diffrn_measurement_details
;
#__ type_ start__ end____ width___ exp.time_
  1 omega   31.00   57.00   1.0000   25.0000
omega____ theta____ kappa____ phi______ frames
    -        0.0000   57.0000 -120.0000 26

#__ type_ start__ end____ width___ exp.time_
  2 omega  -83.00   12.00   1.0000   12.0000
omega____ theta____ kappa____ phi______ frames
    -      -42.5000  111.0000  -60.0000 95

#__ type_ start__ end____ width___ exp.time_
  3 omega  -32.00   30.00   1.0000   12.0000
omega____ theta____ kappa____ phi______ frames
    -      -42.5000   25.0000 -120.0000 62

#__ type_ start__ end____ width___ exp.time_
  4 omega  -50.00  -24.00   1.0000   12.0000
omega____ theta____ kappa____ phi______ frames
    -      -42.5000   50.0000  -60.0000 26

#__ type_ start__ end____ width___ exp.time_
  5 omega -109.00  -54.00   1.0000   12.0000
omega____ theta____ kappa____ phi______ frames
    -      -42.5000  -77.0000  -60.0000 55

#__ type_ start__ end____ width___ exp.time_
  6 omega  -12.00   29.00   1.0000   12.0000
omega____ theta____ kappa____ phi______ frames
    -      -42.5000   37.0000   90.0000 41

#__ type_ start__ end____ width___ exp.time_
  7 omega  -89.00  -36.00   1.0000   12.0000
omega____ theta____ kappa____ phi______ frames
    -      -42.5000  125.0000  150.0000 53

#__ type_ start__ end____ width___ exp.time_
  8 omega  -14.00   73.00   1.0000   12.0000
omega____ theta____ kappa____ phi______ frames
    -       54.8467  -77.0000   30.0000 87

#__ type_ start__ end____ width___ exp.time_
  9 omega   34.00  108.00   1.0000   12.0000
omega____ theta____ kappa____ phi______ frames
    -       54.8467   57.0000  150.0000 74

#__ type_ start__ end____ width___ exp.time_
 10 omega   37.00   67.00   1.0000   10.0000
omega____ theta____ kappa____ phi______ frames
    -      109.6934  -37.0000 -120.0000 30

#__ type_ start__ end____ width___ exp.time_
 11 omega   45.00   93.00   1.0000   10.0000
omega____ theta____ kappa____ phi______ frames
    -      109.6934  -25.0000   90.0000 48

#__ type_ start__ end____ width___ exp.time_
 12 omega   51.00   87.00   1.0000   10.0000
omega____ theta____ kappa____ phi______ frames
    -      109.6934  -25.0000  -30.0000 36

#__ type_ start__ end____ width___ exp.time_
 13 omega   39.00   92.00   1.0000   10.0000
omega____ theta____ kappa____ phi______ frames
    -      109.6934  -37.0000  -60.0000 53

#__ type_ start__ end____ width___ exp.time_
 14 omega   44.00   92.00   1.0000   10.0000
omega____ theta____ kappa____ phi______ frames
    -      109.6934  -37.0000  150.0000 48

#__ type_ start__ end____ width___ exp.time_
 15 omega   48.00   75.00   1.0000   10.0000
omega____ theta____ kappa____ phi______ frames
    -      109.6934  -37.0000   30.0000 27

#__ type_ start__ end____ width___ exp.time_
 16 omega   86.00  113.00   1.0000   10.0000
omega____ theta____ kappa____ phi______ frames
    -      109.6934 -111.0000 -120.0000 27

#__ type_ start__ end____ width___ exp.time_
 17 omega   59.00  111.00   1.0000   10.0000
omega____ theta____ kappa____ phi______ frames
    -      109.6934 -111.0000   30.0000 52

#__ type_ start__ end____ width___ exp.time_
 18 omega  102.00  175.00   1.0000   10.0000
omega____ theta____ kappa____ phi______ frames
    -      109.6934  111.0000 -150.0000 73

#__ type_ start__ end____ width___ exp.time_
 19 omega  102.00  127.00   1.0000   10.0000
omega____ theta____ kappa____ phi______ frames
    -      109.6934  111.0000    0.0000 25

#__ type_ start__ end____ width___ exp.time_
 20 omega   78.00  171.00   1.0000   10.0000
omega____ theta____ kappa____ phi______ frames
    -      109.6934   25.0000    0.0000 93

#__ type_ start__ end____ width___ exp.time_
 21 omega   42.00  140.00   1.0000   10.0000
omega____ theta____ kappa____ phi______ frames
    -      109.6934  -77.0000  150.0000 98

#__ type_ start__ end____ width___ exp.time_
 22 omega   37.00  105.00   1.0000   10.0000
omega____ theta____ kappa____ phi______ frames
    -      109.6934 -111.0000  150.0000 68

#__ type_ start__ end____ width___ exp.time_
 23 omega   60.00   86.00   1.0000   10.0000
omega____ theta____ kappa____ phi______ frames
    -      109.6934  -37.0000   60.0000 26

#__ type_ start__ end____ width___ exp.time_
 24 omega   75.00  103.00   1.0000   10.0000
omega____ theta____ kappa____ phi______ frames
    -      109.6934  -50.0000 -120.0000 28

#__ type_ start__ end____ width___ exp.time_
 25 omega   88.00  177.00   1.0000   10.0000
omega____ theta____ kappa____ phi______ frames
    -      109.6934   50.0000  -90.0000 89

#__ type_ start__ end____ width___ exp.time_
 26 omega   41.00  143.00   1.0000   10.0000
omega____ theta____ kappa____ phi______ frames
    -      109.6934  -91.0000  -60.0000 102

;
_diffrn_measurement_device_type 'Xcalibur, Eos, Gemini'
_diffrn_measurement_method '\w scans'
_diffrn_orient_matrix_UB_11 0.0364145000
_diffrn_orient_matrix_UB_12 -0.0129364000
_diffrn_orient_matrix_UB_13 -0.1019757000
_diffrn_orient_matrix_UB_21 -0.0182670000
_diffrn_orient_matrix_UB_22 0.0081725000
_diffrn_orient_matrix_UB_23 -0.2016780000
_diffrn_orient_matrix_UB_31 0.0073973000
_diffrn_orient_matrix_UB_32 0.0839134000
_diffrn_orient_matrix_UB_33 0.0039067000
_diffrn_radiation_monochromator graphite
_diffrn_radiation_source 'Enhance (Cu) X-ray Source'
_diffrn_radiation_type 'Cu K\a'
_diffrn_radiation_wavelength 1.5418
_diffrn_reflns_av_R_equivalents 0.0192
_diffrn_reflns_av_sigmaI/netI 0.0156
_diffrn_reflns_limit_h_max 43
_diffrn_reflns_limit_h_min -44
_diffrn_reflns_limit_k_max 21
_diffrn_reflns_limit_k_min -14
_diffrn_reflns_limit_l_max 8
_diffrn_reflns_limit_l_min -8
_diffrn_reflns_number 6740
_diffrn_reflns_reduction_process
;
;
_diffrn_reflns_theta_full 66.57
_diffrn_reflns_theta_max 66.57
_diffrn_reflns_theta_min 4.75
_exptl_absorpt_coefficient_mu 1.017
_exptl_absorpt_correction_T_max 1.00000
_exptl_absorpt_correction_T_min 0.79589
_exptl_absorpt_correction_type multi-scan
_exptl_absorpt_process_details
;
CrysAlisPro, Agilent Technologies,
Version 1.171.36.28 (release 01-02-2013 CrysAlis171 .NET)
(compiled Feb  1 2013,16:14:44)
Empirical absorption correction using spherical harmonics,
 implemented in SCALE3 ABSPACK scaling algorithm.
;
_exptl_crystal_colour colorless
_exptl_crystal_density_diffrn 1.475
_exptl_crystal_density_method 'Not Measured'
_exptl_crystal_description plate
_exptl_crystal_F_000 2144
_exptl_crystal_size_max 0.21
_exptl_crystal_size_mid 0.14
_exptl_crystal_size_min 0.04
_refine_diff_density_max 0.178
_refine_diff_density_min -0.168
_refine_diff_density_rms 0.032
_refine_ls_abs_structure_details 'Flack H D (1983), Acta Cryst. A39, 876-881'
_refine_ls_abs_structure_Flack 0.0(3)
_refine_ls_extinction_coef 0.00037(4)
_refine_ls_extinction_expression Fc^*^=kFc[1+0.001xFc^2^\l^3^/sin(2\q)]^-1/4^
_refine_ls_extinction_method SHELXL
_refine_ls_goodness_of_fit_ref 1.060
_refine_ls_hydrogen_treatment constr
_refine_ls_matrix_type full
_refine_ls_number_parameters 166
_refine_ls_number_reflns 2005
_refine_ls_number_restraints 4
_refine_ls_restrained_S_all 1.073
_refine_ls_R_factor_all 0.0414
_refine_ls_R_factor_gt 0.0391
_refine_ls_shift/su_max 0.000
_refine_ls_shift/su_mean 0.000
_refine_ls_structure_factor_coef Fsqd
_refine_ls_weighting_details 'calc w=1/[\s^2^(Fo^2^)+(0.0468P)^2^+5.6093P] where P=(Fo^2^+2Fc^2^)/3'
_refine_ls_weighting_scheme calc
_refine_ls_wR_factor_gt 0.1012
_refine_ls_wR_factor_ref 0.1035
_reflns_number_gt 1897
_reflns_number_total 2005
_reflns_threshold_expression I>2\s(I)
_cod_data_source_file ol5b01707_si_002.cif
_cod_data_source_block compound_20
_cod_depositor_comments
;
The following automatic conversions were performed:

data item '_symmetry_cell_setting' value 'Orthorhombic' was changed
to 'orthorhombic' in accordance with the
/home/saulius/struct/COD-crude-data/automatic-downloads/DataCite-retrospective/ACS/depositions/lib/dictionaries/cif_core.dic
dictionary named 'cif_core.dic' version 2.4.2 last updated on
2011-04-26.

Automatic conversion script
Id: cif_fix_values 6909 2019-04-08 15:41:33Z antanas 
;
_cod_database_code 1555106

loop_
_symmetry_equiv_pos_site_id
_symmetry_equiv_pos_as_xyz
1 x,y,z
2 -x,-y,z
3 1/4-x,1/4+y,1/4+z
4 3/4+x,3/4-y,1/4+z
5 x,1/2+y,1/2+z
6 -x,1/2-y,1/2+z
7 1/4-x,3/4+y,3/4+z
8 3/4+x,1/4-y,3/4+z
9 1/2+x,y,1/2+z
10 1/2-x,-y,1/2+z
11 3/4-x,1/4+y,3/4+z
12 1/4+x,3/4-y,3/4+z
13 1/2+x,1/2+y,z
14 1/2-x,1/2-y,z
15 3/4-x,3/4+y,1/4+z
16 1/4+x,1/4-y,1/4+z

loop_
_atom_site_label
_atom_site_type_symbol
_atom_site_fract_x
_atom_site_fract_y
_atom_site_fract_z
_atom_site_U_iso_or_equiv
_atom_site_adp_type
_atom_site_occupancy
_atom_site_symmetry_multiplicity
_atom_site_calc_flag
_atom_site_refinement_flags
_atom_site_disorder_assembly
_atom_site_disorder_group
O1A O 0.1113(3) -0.2411(4) 0.534(2) 0.101(3) Uani 0.73(3) 1 d P A 1
O1B O 0.1196(7) -0.2386(13) 0.608(5) 0.101(3) Uani 0.27(3) 1 d P A 2
O4A O 0.22386(18) -0.0650(2) 0.0831(8) 0.0656(5) Uani 0.520(9) 1 d PU B 3
O5A O 0.18124(18) -0.1686(2) 0.1024(8) 0.0656(5) Uani 0.520(9) 1 d P B 3
O3A O 0.2275(2) 0.0642(3) 0.0818(8) 0.0656(5) Uani 0.520(9) 1 d PU B 3
O4B O 0.2110(2) -0.0585(3) 0.0268(9) 0.0656(5) Uani 0.480(9) 1 d P B 4
O5B O 0.1942(2) -0.1690(3) 0.0938(9) 0.0656(5) Uani 0.480(9) 1 d P B 4
O3B O 0.2250(3) 0.0590(3) 0.0355(9) 0.0656(5) Uani 0.480(9) 1 d P B 4
O6 O 0.15563(5) -0.23538(9) 0.3270(3) 0.0676(5) Uani 1 1 d . A .
O2 O 0.20834(5) 0.17911(9) 0.1413(4) 0.0700(5) Uani 1 1 d . B .
C6 C 0.17670(6) 0.07705(12) 0.2739(4) 0.0527(6) Uani 1 1 d . A .
H6 H 0.1514 0.0673 0.2445 0.063 Uiso 1 1 calc R . .
C5 C 0.19684(5) 0.00551(11) 0.3276(4) 0.0418(5) Uani 1 1 d . A .
H5 H 0.2073 0.0093 0.4592 0.050 Uiso 1 1 calc R . .
C4 C 0.17582(5) -0.06644(11) 0.3061(3) 0.0414(5) Uani 1 1 d . A .
H4 H 0.1500 -0.0583 0.3239 0.050 Uiso 1 1 calc R . .
C3 C 0.18915(7) -0.13119(12) 0.4315(4) 0.0483(6) Uani 1 1 d . A .
H3 H 0.2133 -0.1223 0.4832 0.058 Uiso 1 1 calc R . .
C9 C 0.19639(8) 0.10844(14) 0.0958(4) 0.0596(6) Uani 1 1 d U . .
H9 H 0.1818 0.1072 -0.0237 0.072 Uiso 1 1 calc R B 3
C12 C 0.18836(7) -0.19624(13) 0.2896(4) 0.0592(7) Uani 1 1 d . . .
H12 H 0.2098 -0.2275 0.2960 0.071 Uiso 1 1 calc R B 3
C11 C 0.18421(8) -0.09203(14) 0.0999(4) 0.0612(6) Uani 1 1 d U . .
H11 H 0.1685 -0.0691 0.0017 0.073 Uiso 1 1 calc R B 3
C10 C 0.22617(7) -0.00130(14) 0.1736(4) 0.0546(6) Uani 1 1 d U . .
H10 H 0.2486 -0.0040 0.2484 0.065 Uiso 1 1 calc R B 3
C1 C 0.14089(9) -0.21367(15) 0.4953(5) 0.0701(8) Uani 1 1 d . . .
C2 C 0.16321(9) -0.15602(13) 0.5916(4) 0.0661(7) Uani 1 1 d . A .
H2A H 0.1761 -0.1763 0.7028 0.079 Uiso 1 1 calc R . .
H2B H 0.1485 -0.1150 0.6360 0.079 Uiso 1 1 calc R . .
C7 C 0.18084(9) 0.13920(15) 0.4228(5) 0.0752(9) Uani 1 1 d . . .
H7A H 0.1597 0.1705 0.4255 0.090 Uiso 1 1 calc R B .
H7B H 0.1851 0.1197 0.5534 0.090 Uiso 1 1 calc R . .
C8 C 0.21285(8) 0.18064(15) 0.3487(5) 0.0714(8) Uani 1 1 d . B .
H8A H 0.2130 0.2311 0.3975 0.086 Uiso 1 1 calc R . .
H8B H 0.2350 0.1564 0.3871 0.086 Uiso 1 1 calc R . .

loop_
_atom_site_aniso_label
_atom_site_aniso_U_11
_atom_site_aniso_U_22
_atom_site_aniso_U_33
_atom_site_aniso_U_23
_atom_site_aniso_U_13
_atom_site_aniso_U_12
O1A 0.101(4) 0.0868(18) 0.116(7) -0.020(4) 0.033(5) -0.045(2)
O1B 0.101(4) 0.0868(18) 0.116(7) -0.020(4) 0.033(5) -0.045(2)
O4A 0.0958(12) 0.0469(6) 0.0540(11) -0.0042(6) 0.0307(13) 0.0034(7)
O5A 0.0958(12) 0.0469(6) 0.0540(11) -0.0042(6) 0.0307(13) 0.0034(7)
O3A 0.0958(12) 0.0469(6) 0.0540(11) -0.0042(6) 0.0307(13) 0.0034(7)
O4B 0.0958(12) 0.0469(6) 0.0540(11) -0.0042(6) 0.0307(13) 0.0034(7)
O5B 0.0958(12) 0.0469(6) 0.0540(11) -0.0042(6) 0.0307(13) 0.0034(7)
O3B 0.0958(12) 0.0469(6) 0.0540(11) -0.0042(6) 0.0307(13) 0.0034(7)
O6 0.0888(12) 0.0434(8) 0.0706(13) -0.0124(9) 0.0009(10) -0.0110(8)
O2 0.0890(13) 0.0398(9) 0.0813(13) 0.0063(9) 0.0047(11) -0.0087(9)
C6 0.0432(10) 0.0415(12) 0.0733(17) 0.0034(11) 0.0039(11) 0.0021(9)
C5 0.0402(10) 0.0393(10) 0.0458(12) -0.0021(10) 0.0020(9) 0.0006(8)
C4 0.0428(10) 0.0391(10) 0.0422(12) -0.0036(9) -0.0042(9) 0.0024(8)
C3 0.0567(13) 0.0405(11) 0.0477(13) 0.0006(9) -0.0065(10) -0.0024(10)
C9 0.0758(14) 0.0466(12) 0.0564(15) 0.0028(12) -0.0062(12) -0.0032(9)
C12 0.0744(15) 0.0400(11) 0.0633(17) -0.0018(11) 0.0078(13) 0.0096(11)
C11 0.0951(14) 0.0428(12) 0.0458(13) -0.0044(11) 0.0000(13) 0.0035(11)
C10 0.0496(13) 0.0501(11) 0.0639(15) -0.0011(10) 0.0102(11) 0.0062(10)
C1 0.0862(19) 0.0454(13) 0.079(2) -0.0032(14) 0.0165(17) -0.0066(13)
C2 0.106(2) 0.0411(12) 0.0509(14) -0.0022(11) 0.0094(14) -0.0056(13)
C7 0.102(2) 0.0431(13) 0.081(2) -0.0056(13) 0.0225(18) 0.0109(14)
C8 0.0780(17) 0.0485(14) 0.088(2) -0.0158(15) -0.0149(17) 0.0020(12)

loop_
_atom_type_symbol
_atom_type_description
_atom_type_scat_dispersion_real
_atom_type_scat_dispersion_imag
_atom_type_scat_source
C C 0.0181 0.0091 ' International Tables Vol C Tables 4.2.6.8 and 6.1.1.4'
H H 0.0000 0.0000 ' International Tables Vol C Tables 4.2.6.8 and 6.1.1.4'
O O 0.0492 0.0322 ' International Tables Vol C Tables 4.2.6.8 and 6.1.1.4'

loop_
_geom_angle_atom_site_label_1
_geom_angle_atom_site_label_2
_geom_angle_atom_site_label_3
_geom_angle
C10 O4A C11 107.6(3)
C11 O5A C12 110.7(4)
C10 O3A C9 116.1(5)
C11 O4B C10 110.6(4)
C11 O5B C12 105.4(4)
C10 O3B C9 107.6(5)
C1 O6 C12 111.0(2)
C9 O2 C8 106.1(2)
C7 C6 C9 102.0(2)
C7 C6 C5 114.3(2)
C9 C6 C5 105.52(19)
C7 C6 H6 111.5
C9 C6 H6 111.5
C5 C6 H6 111.5
C10 C5 C4 103.49(18)
C10 C5 C6 104.68(19)
C4 C5 C6 116.32(17)
C10 C5 H5 110.6
C4 C5 H5 110.6
C6 C5 H5 110.6
C11 C4 C5 104.13(19)
C11 C4 C3 102.63(18)
C5 C4 C3 115.56(17)
C11 C4 H4 111.3
C5 C4 H4 111.3
C3 C4 H4 111.3
C12 C3 C2 102.4(2)
C12 C3 C4 103.20(19)
C2 C3 C4 114.8(2)
C12 C3 H3 111.9
C2 C3 H3 111.9
C4 C3 H3 111.9
O2 C9 O3A 105.9(3)
O2 C9 O3B 113.3(4)
O2 C9 C6 108.5(2)
O3A C9 C6 103.7(3)
O3B C9 C6 110.4(3)
O2 C9 H9 112.7
O3A C9 H9 112.7
O3B C9 H9 99.1
C6 C9 H9 112.7
O5A C12 O6 100.3(3)
O6 C12 O5B 117.5(4)
O5A C12 C3 108.0(3)
O6 C12 C3 106.5(2)
O5B C12 C3 108.8(3)
O5A C12 H12 113.7
O6 C12 H12 113.7
O5B C12 H12 96.7
C3 C12 H12 113.7
O4B C11 O5A 122.9(3)
O4B C11 O5B 104.3(3)
O4B C11 C4 112.4(3)
O5A C11 C4 106.1(3)
O5B C11 C4 112.0(3)
O5A C11 O4A 112.8(3)
O5B C11 O4A 93.2(3)
C4 C11 O4A 99.7(3)
O4B C11 H11 90.0
O5A C11 H11 112.5
O5B C11 H11 122.8
C4 C11 H11 112.5
O4A C11 H11 112.5
O4A C10 O3A 124.0(5)
O4A C10 O3B 110.8(5)
O4A C10 C5 110.5(3)
O3A C10 C5 106.1(3)
O3B C10 C5 111.7(3)
O3A C10 O4B 107.5(5)
O3B C10 O4B 94.1(5)
C5 C10 O4B 103.9(2)
O4A C10 H10 104.9
O3A C10 H10 104.9
O3B C10 H10 113.8
C5 C10 H10 104.9
O4B C10 H10 127.9
O1B C1 O6 136.0(12)
O1A C1 O6 115.7(7)
O1B C1 C2 110.5(13)
O1A C1 C2 133.3(7)
O6 C1 C2 110.9(2)
C1 C2 C3 104.2(2)
C1 C2 H2A 110.9
C3 C2 H2A 110.9
C1 C2 H2B 110.9
C3 C2 H2B 110.9
H2A C2 H2B 108.9
C8 C7 C6 103.0(2)
C8 C7 H7A 111.2
C6 C7 H7A 111.2
C8 C7 H7B 111.2
C6 C7 H7B 111.2
H7A C7 H7B 109.1
O2 C8 C7 103.4(2)
O2 C8 H8A 111.1
C7 C8 H8A 111.1
O2 C8 H8B 111.1
C7 C8 H8B 111.1
H8A C8 H8B 109.0

loop_
_geom_bond_atom_site_label_1
_geom_bond_atom_site_label_2
_geom_bond_distance
O1A C1 1.234(9)
O1B C1 1.19(2)
O4A C10 1.308(5)
O4A C11 1.558(7)
O5A C11 1.388(5)
O5A C12 1.395(6)
O3A C10 1.339(7)
O3A C9 1.409(9)
O4B C11 1.270(6)
O4B C10 1.544(7)
O5B C11 1.439(5)
O5B C12 1.439(6)
O3B C10 1.440(7)
O3B C9 1.450(8)
O6 C1 1.331(4)
O6 C12 1.431(3)
O2 C9 1.387(3)
O2 C8 1.423(4)
C6 C7 1.521(4)
C6 C9 1.527(4)
C6 C5 1.538(3)
C6 H6 0.9800
C5 C10 1.519(3)
C5 C4 1.524(3)
C5 H5 0.9800
C4 C11 1.512(3)
C4 C3 1.531(3)
C4 H4 0.9800
C3 C12 1.522(3)
C3 C2 1.524(4)
C3 H3 0.9800
C9 H9 0.9800
C12 H12 0.9800
C11 H11 0.9800
C10 H10 0.9800
C1 C2 1.484(4)
C2 H2A 0.9700
C2 H2B 0.9700
C7 C8 1.495(4)
C7 H7A 0.9700
C7 H7B 0.9700
C8 H8A 0.9700
C8 H8B 0.9700

loop_
_geom_torsion_atom_site_label_1
_geom_torsion_atom_site_label_2
_geom_torsion_atom_site_label_3
_geom_torsion_atom_site_label_4
_geom_torsion
C7 C6 C5 C10 -113.0(2)
C9 C6 C5 C10 -1.7(2)
C7 C6 C5 C4 133.6(2)
C9 C6 C5 C4 -115.2(2)
C10 C5 C4 C11 -22.3(2)
C6 C5 C4 C11 91.8(2)
C10 C5 C4 C3 89.4(2)
C6 C5 C4 C3 -156.4(2)
C11 C4 C3 C12 -23.3(2)
C5 C4 C3 C12 -135.9(2)
C11 C4 C3 C2 -133.9(2)
C5 C4 C3 C2 113.5(2)
C8 O2 C9 O3A -84.1(3)
C8 O2 C9 O3B -96.3(4)
C8 O2 C9 C6 26.7(3)
C10 O3A C9 O2 134.0(5)
C10 O3A C9 O3B -101(2)
C10 O3A C9 C6 19.8(6)
C10 O3B C9 O2 118.7(5)
C10 O3B C9 O3A 59(2)
C10 O3B C9 C6 -3.3(6)
C7 C6 C9 O2 -1.9(3)
C5 C6 C9 O2 -121.6(2)
C7 C6 C9 O3A 110.4(4)
C5 C6 C9 O3A -9.3(4)
C7 C6 C9 O3B 122.8(4)
C5 C6 C9 O3B 3.1(4)
C11 O5A C12 O6 122.8(4)
C11 O5A C12 O5B -84.1(12)
C11 O5A C12 C3 11.6(5)
C1 O6 C12 O5A -126.1(3)
C1 O6 C12 O5B -136.0(3)
C1 O6 C12 C3 -13.7(3)
C11 O5B C12 O5A 68.6(10)
C11 O5B C12 O6 98.8(4)
C11 O5B C12 C3 -22.3(6)
C2 C3 C12 O5A 128.1(4)
C4 C3 C12 O5A 8.6(4)
C2 C3 C12 O6 21.1(3)
C4 C3 C12 O6 -98.4(2)
C2 C3 C12 O5B 148.7(4)
C4 C3 C12 O5B 29.2(4)
C10 O4B C11 O5A -129.1(5)
C10 O4B C11 O5B -122.2(5)
C10 O4B C11 C4 -0.6(6)
C10 O4B C11 O4A -59.6(8)
C12 O5A C11 O4B 103.9(8)
C12 O5A C11 O5B 83.5(14)
C12 O5A C11 C4 -27.3(5)
C12 O5A C11 O4A 80.8(6)
C12 O5B C11 O4B 128.3(7)
C12 O5B C11 O5A -69.2(12)
C12 O5B C11 C4 6.5(6)
C12 O5B C11 O4A 108.3(6)
C5 C4 C11 O4B 15.0(5)
C3 C4 C11 O4B -105.8(4)
C5 C4 C11 O5A 151.9(3)
C3 C4 C11 O5A 31.1(4)
C5 C4 C11 O5B 132.1(4)
C3 C4 C11 O5B 11.3(4)
C5 C4 C11 O4A 34.6(3)
C3 C4 C11 O4A -86.2(3)
C10 O4A C11 O4B 88.9(9)
C10 O4A C11 O5A -149.7(4)
C10 O4A C11 O5B -150.6(5)
C10 O4A C11 C4 -37.6(5)
C11 O4A C10 O3A -102.9(6)
C11 O4A C10 O3B -99.6(5)
C11 O4A C10 C5 24.7(5)
C11 O4A C10 O4B -52.8(7)
C9 O3A C10 O4A 108.1(4)
C9 O3A C10 O3B 95(3)
C9 O3A C10 C5 -21.2(6)
C9 O3A C10 O4B 89.4(4)
C9 O3B C10 O4A 125.7(4)
C9 O3B C10 O3A -66(3)
C9 O3B C10 C5 2.1(6)
C9 O3B C10 O4B 108.8(4)
C4 C5 C10 O4A -1.7(4)
C6 C5 C10 O4A -124.0(4)
C4 C5 C10 O3A 135.2(4)
C6 C5 C10 O3A 12.9(4)
C4 C5 C10 O3B 122.1(4)
C6 C5 C10 O3B -0.2(4)
C4 C5 C10 O4B 21.9(4)
C6 C5 C10 O4B -100.4(3)
C11 O4B C10 O4A 95.6(9)
C11 O4B C10 O3A -126.2(6)
C11 O4B C10 O3B -127.6(6)
C11 O4B C10 C5 -14.0(6)
C12 O6 C1 O1B -160(2)
C12 O6 C1 O1A 175.6(7)
C12 O6 C1 C2 -0.3(3)
O1B C1 C2 C3 178.9(16)
O1A C1 C2 C3 -160.9(9)
O6 C1 C2 C3 14.0(3)
C12 C3 C2 C1 -20.7(3)
C4 C3 C2 C1 90.4(2)
C9 C6 C7 C8 -22.0(3)
C5 C6 C7 C8 91.3(3)
C9 O2 C8 C7 -41.0(3)
C6 C7 C8 O2 38.6(3)
